data_7235715
loop_
_publ_author_name
'Wu, Bo'
'Yang, Hongwei'
'Wang, Zhixin'
'Lin, Qiuhan'
'Ju, Xuehai'
'Lu, Chunxu'
'Cheng, Guangbin'

_publ_section_title
;
 Synthesis and characterization of new energetic derivatives containing a
 high nitrogen content moiety and picryl group: a new strategy for
 incorporating the picryl functionality
;
_journal_issue 95
_journal_name_full 'RSC Adv.'
_journal_page_first 53282
_journal_paper_doi 10.1039/C4RA08084J
_journal_volume 4
_journal_year 2014
_chemical_formula_moiety 'C15 H8 N10 O10'
_chemical_formula_sum 'C15 H8 N10 O10'
_chemical_formula_weight 488.31
_space_group_crystal_system orthorhombic
_space_group_IT_number 41
_space_group_name_Hall 'A 2 -2ab'
_space_group_name_H-M_alt 'A e a 2'
_atom_sites_solution_hydrogens mixed
_atom_sites_solution_primary direct
_atom_sites_solution_secondary difmap
_audit_creation_method SHELXL-2013
_cell_angle_alpha 90
_cell_angle_beta 90
_cell_angle_gamma 90
_cell_formula_units_Z 8
_cell_length_a 24.962(3)
_cell_length_b 16.401(2)
_cell_length_c 9.4116(10)
_cell_measurement_reflns_used 3207
_cell_measurement_temperature 113(2)
_cell_measurement_theta_max 29.08
_cell_measurement_theta_min 2.48
_cell_volume 3853.1(8)
_computing_cell_refinement CrystalClear
_computing_data_collection 'CrystalClear (Rigaku Inc., 2008)'
_computing_data_reduction CrystalClear
_computing_molecular_graphics 'CrystalStructure 4.0'
_computing_publication_material 'CrystalStructure 4.0 (Rigaku, 2009)'
_computing_structure_refinement 'SHELXL-2013 (Sheldrick, 2013)'
_computing_structure_solution 'SHELXS97 (Sheldrick, 1997)'
_diffrn_ambient_temperature 113(2)
_diffrn_detector_area_resol_mean 7.314
_diffrn_measured_fraction_theta_full 0.999
_diffrn_measured_fraction_theta_max 0.993
_diffrn_measurement_device_type 'Rigaku Saturn70 CCD'
_diffrn_measurement_method \w
_diffrn_radiation_type MoK\a
_diffrn_radiation_wavelength 0.71075
_diffrn_reflns_av_R_equivalents 0.0720
_diffrn_reflns_av_unetI/netI 0.0857
_diffrn_reflns_Laue_measured_fraction_full 0.999
_diffrn_reflns_Laue_measured_fraction_max 0.993
_diffrn_reflns_limit_h_max 31
_diffrn_reflns_limit_h_min -33
_diffrn_reflns_limit_k_max 22
_diffrn_reflns_limit_k_min -22
_diffrn_reflns_limit_l_max 11
_diffrn_reflns_limit_l_min -12
_diffrn_reflns_number 20323
_diffrn_reflns_point_group_measured_fraction_full 0.995
_diffrn_reflns_point_group_measured_fraction_max 0.970
_diffrn_reflns_theta_full 25.242
_diffrn_reflns_theta_max 29.095
_diffrn_reflns_theta_min 1.632
_exptl_absorpt_coefficient_mu 0.145
_exptl_absorpt_correction_T_max 0.971
_exptl_absorpt_correction_T_min 0.789
_exptl_absorpt_correction_type multi-scan
_exptl_absorpt_process_details 'Jacobson, R. (1998) Private communication'
_exptl_crystal_colour colorless
_exptl_crystal_density_diffrn 1.683
_exptl_crystal_density_method 'not measured'
_exptl_crystal_description prism
_exptl_crystal_F_000 1984
_exptl_crystal_size_max 0.240
_exptl_crystal_size_mid 0.220
_exptl_crystal_size_min 0.200
_refine_diff_density_max 0.284
_refine_diff_density_min -0.395
_refine_diff_density_rms 0.073
_refine_ls_abs_structure_details
; 
 Flack x determined using 824 quotients [(I+)-(I-)]/[(I+)+(I-)] 
 (Parsons and Flack (2004), Acta Cryst. A60, s61). 
;
_refine_ls_abs_structure_Flack 1.0(9)
_refine_ls_extinction_coef 0.0064(10)
_refine_ls_extinction_expression Fc^*^=kFc[1+0.001xFc^2^\l^3^/sin(2\q)]^-1/4^
_refine_ls_extinction_method SHELXL
_refine_ls_goodness_of_fit_ref 0.963
_refine_ls_hydrogen_treatment mixed
_refine_ls_matrix_type full
_refine_ls_number_parameters 325
_refine_ls_number_reflns 5023
_refine_ls_number_restraints 1
_refine_ls_restrained_S_all 0.962
_refine_ls_R_factor_all 0.1149
_refine_ls_R_factor_gt 0.0673
_refine_ls_shift/su_max 0.000
_refine_ls_shift/su_mean 0.000
_refine_ls_structure_factor_coef Fsqd
_refine_ls_weighting_details 'w=1/[\s^2^(Fo^2^)+(0.0884P)^2^] where P=(Fo^2^+2Fc^2^)/3'
_refine_ls_weighting_scheme calc
_refine_ls_wR_factor_gt 0.1507
_refine_ls_wR_factor_ref 0.1815
_reflns_Friedel_coverage 0.845
_reflns_Friedel_fraction_full 0.990
_reflns_Friedel_fraction_max 0.944
_reflns_number_gt 2912
_reflns_number_total 5023
_reflns_threshold_expression 'I > 2\s(I)'
_cod_data_source_file c4ra08084j2.cif
_cod_data_source_block shelxl
_cod_original_cell_volume 3853.2(8)
_cod_original_sg_symbol_Hall 'A 2 -2ac'
_cod_original_sg_symbol_H-M 'A b a 2'
_cod_database_code 7235715
_shelx_space_group_comment
; 
The symmetry employed for this shelxl refinement is uniquely defined 
by the following loop, which should always be used as a source of 
symmetry information in preference to the above space-group names. 
They are only intended as comments. 
;
_shelx_estimated_absorpt_t_min 0.966
_shelx_estimated_absorpt_t_max 0.972
_shelxl_version_number 2013-4

loop_
_space_group_symop_operation_xyz
'x, y, z'
'-x+1/2, y+1/2, z'
'x+1/2, -y+1/2, z'
'-x, -y, z'
'x, y+1/2, z+1/2'
'-x+1/2, y+1, z+1/2'
'x+1/2, -y+1, z+1/2'
'-x, -y+1/2, z+1/2'

loop_
_atom_site_label
_atom_site_type_symbol
_atom_site_fract_x
_atom_site_fract_y
_atom_site_fract_z
_atom_site_U_iso_or_equiv
_atom_site_adp_type
_atom_site_occupancy
_atom_site_site_symmetry_order
_atom_site_calc_flag
_atom_site_refinement_flags_posn
_atom_site_refinement_flags_adp
O1 O 0.36370(18) 0.4587(3) 0.5650(4) 0.0622(12) Uani 1 1 d . .
O2 O 0.31269(18) 0.5646(3) 0.5683(5) 0.0683(13) Uani 1 1 d . .
O3 O 0.29562(17) 0.6424(3) 1.2077(5) 0.0661(12) Uani 1 1 d . .
O4 O 0.26759(18) 0.6944(3) 1.0120(5) 0.0671(12) Uani 1 1 d . .
O5 O 0.54892(16) 0.1689(3) 0.9895(4) 0.0584(11) Uani 1 1 d . .
O6 O 0.61582(19) 0.2335(3) 1.0830(5) 0.0703(13) Uani 1 1 d . .
O7 O 0.7488(4) 0.0930(7) 0.7279(7) 0.207(6) Uani 1 1 d . .
O8 O 0.7372(2) 0.1191(4) 0.5116(6) 0.0851(16) Uani 1 1 d . .
O9 O 0.5860(2) 0.2880(4) 0.3696(5) 0.0856(17) Uani 1 1 d . .
O10 O 0.56832(19) 0.3844(3) 0.5178(5) 0.0676(13) Uani 1 1 d . .
N1 N 0.4209(2) 0.4709(3) 1.2219(5) 0.0499(12) Uani 1 1 d . .
N2 N 0.43093(16) 0.4477(3) 1.0828(5) 0.0418(10) Uani 1 1 d . .
N3 N 0.34172(19) 0.5146(3) 0.6271(5) 0.0510(12) Uani 1 1 d . .
N4 N 0.29416(18) 0.6443(3) 1.0784(6) 0.0511(12) Uani 1 1 d . .
N5 N 0.5028(2) 0.3706(4) 1.1689(6) 0.0527(13) Uani 1 1 d . .
N6 N 0.48520(17) 0.3839(3) 0.9211(5) 0.0461(11) Uani 1 1 d . .
N7 N 0.53226(17) 0.3379(3) 0.9053(5) 0.0442(10) Uani 1 1 d . .
N8 N 0.59113(18) 0.2065(3) 0.9824(5) 0.0463(11) Uani 1 1 d . .
N9 N 0.7266(2) 0.1282(4) 0.6351(6) 0.0714(17) Uani 1 1 d . .
N10 N 0.58616(19) 0.3169(4) 0.4901(5) 0.0541(12) Uani 1 1 d . .
C1 C 0.3816(2) 0.5236(4) 1.2152(6) 0.0472(13) Uani 1 1 d . .
H1 H 0.3665 0.5501 1.2956 0.057 Uiso 1 1 calc R U
C2 C 0.3638(2) 0.5366(3) 1.0715(6) 0.0404(11) Uani 1 1 d . .
C3 C 0.39642(18) 0.4849(3) 0.9877(6) 0.0379(11) Uani 1 1 d . .
C4 C 0.3903(2) 0.4757(3) 0.8420(6) 0.0435(12) Uani 1 1 d . .
H4 H 0.4119 0.4395 0.7878 0.052 Uiso 1 1 calc R U
C5 C 0.3507(2) 0.5225(4) 0.7817(6) 0.0431(12) Uani 1 1 d . .
C6 C 0.3190(2) 0.5791(3) 0.8555(6) 0.0438(12) Uani 1 1 d . .
H6 H 0.2937 0.6123 0.8073 0.053 Uiso 1 1 calc R U
C7 C 0.3261(2) 0.5847(3) 1.0000(6) 0.0435(12) Uani 1 1 d . .
C8 C 0.47633(19) 0.3981(3) 1.0551(6) 0.0407(12) Uani 1 1 d . .
C9 C 0.5392(2) 0.3156(3) 0.7762(6) 0.0446(13) Uani 1 1 d . .
H9 H 0.5138 0.3297 0.7051 0.054 Uiso 1 1 calc R U
C10 C 0.5870(2) 0.2680(3) 0.7403(5) 0.0406(12) Uani 1 1 d . .
C11 C 0.61423(19) 0.2188(3) 0.8385(5) 0.0389(11) Uani 1 1 d . .
C12 C 0.6599(2) 0.1752(4) 0.8104(6) 0.0485(14) Uani 1 1 d . .
H12 H 0.6777 0.1452 0.8826 0.058 Uiso 1 1 calc R U
C13 C 0.6788(2) 0.1769(4) 0.6719(6) 0.0497(14) Uani 1 1 d . .
C14 C 0.6544(2) 0.2215(3) 0.5662(6) 0.0464(12) Uani 1 1 d . .
H14 H 0.6677 0.2211 0.4716 0.056 Uiso 1 1 calc R U
C15 C 0.6098(2) 0.2668(3) 0.6031(5) 0.0407(12) Uani 1 1 d . .
H5A H 0.529(3) 0.340(5) 1.160(8) 0.08(2) Uiso 1 1 d . .
H5B H 0.493(3) 0.390(4) 1.256(9) 0.07(2) Uiso 1 1 d . .

loop_
_atom_site_aniso_label
_atom_site_aniso_U_11
_atom_site_aniso_U_22
_atom_site_aniso_U_33
_atom_site_aniso_U_23
_atom_site_aniso_U_13
_atom_site_aniso_U_12
O1 0.073(3) 0.069(3) 0.045(2) -0.012(2) -0.004(2) 0.018(2)
O2 0.071(3) 0.083(3) 0.051(2) 0.007(2) -0.013(2) 0.027(2)
O3 0.065(3) 0.079(3) 0.054(3) -0.008(2) 0.018(2) 0.010(2)
O4 0.058(2) 0.061(3) 0.082(3) -0.008(2) 0.008(2) 0.020(2)
O5 0.053(2) 0.066(3) 0.057(2) 0.011(2) 0.014(2) -0.003(2)
O6 0.069(3) 0.101(4) 0.041(2) -0.011(2) -0.006(2) 0.000(3)
O7 0.175(7) 0.374(14) 0.073(4) 0.011(6) 0.006(4) 0.212(9)
O8 0.073(3) 0.112(4) 0.070(3) -0.011(3) 0.030(3) 0.025(3)
O9 0.113(4) 0.104(4) 0.040(2) 0.005(3) -0.012(3) 0.009(3)
O10 0.069(3) 0.065(3) 0.069(3) 0.019(2) -0.001(2) 0.009(2)
N1 0.055(3) 0.056(3) 0.039(2) -0.004(2) 0.004(2) -0.001(2)
N2 0.042(2) 0.047(3) 0.037(2) 0.000(2) 0.0003(19) 0.0064(19)
N3 0.051(3) 0.057(3) 0.045(3) -0.001(2) -0.002(2) 0.003(2)
N4 0.041(2) 0.054(3) 0.058(3) -0.006(3) 0.010(2) 0.004(2)
N5 0.054(3) 0.057(3) 0.047(3) 0.005(3) -0.006(2) 0.010(3)
N6 0.043(2) 0.048(3) 0.047(2) 0.000(2) -0.002(2) 0.011(2)
N7 0.037(2) 0.049(3) 0.046(3) 0.001(2) -0.0035(19) 0.008(2)
N8 0.046(2) 0.053(3) 0.040(2) 0.007(2) 0.001(2) 0.008(2)
N9 0.052(3) 0.095(5) 0.067(4) -0.005(3) 0.011(3) 0.026(3)
N10 0.053(3) 0.064(4) 0.045(3) 0.013(3) -0.001(2) -0.006(3)
C1 0.049(3) 0.053(3) 0.039(3) -0.003(2) 0.003(3) -0.002(3)
C2 0.043(3) 0.037(3) 0.041(3) -0.005(2) 0.006(2) 0.000(2)
C3 0.034(2) 0.038(3) 0.041(3) 0.001(2) 0.005(2) 0.000(2)
C4 0.043(3) 0.047(3) 0.040(3) -0.004(2) 0.002(2) 0.002(2)
C5 0.041(3) 0.049(3) 0.039(3) -0.001(2) 0.001(2) 0.002(2)
C6 0.040(3) 0.043(3) 0.049(3) 0.000(2) 0.003(2) 0.005(2)
C7 0.038(2) 0.043(3) 0.050(3) -0.004(2) 0.008(2) 0.001(2)
C8 0.036(2) 0.040(3) 0.047(3) 0.001(2) -0.003(2) -0.003(2)
C9 0.039(3) 0.048(3) 0.047(3) -0.001(3) -0.005(2) 0.007(2)
C10 0.033(2) 0.047(3) 0.042(3) 0.000(2) -0.002(2) -0.002(2)
C11 0.034(2) 0.045(3) 0.038(3) 0.000(2) 0.000(2) -0.001(2)
C12 0.043(3) 0.054(4) 0.049(3) 0.001(3) -0.002(2) 0.006(3)
C13 0.039(3) 0.061(4) 0.049(3) -0.004(3) 0.008(2) 0.007(3)
C14 0.044(3) 0.056(3) 0.039(3) -0.002(3) 0.007(2) -0.007(2)
C15 0.040(3) 0.044(3) 0.038(3) 0.002(2) -0.001(2) -0.002(2)

loop_
_atom_type_symbol
_atom_type_description
_atom_type_scat_dispersion_real
_atom_type_scat_dispersion_imag
_atom_type_scat_source
C C 0.0033 0.0016 'International Tables Vol C Tables 4.2.6.8 and 6.1.1.4'
H H 0.0000 0.0000 'International Tables Vol C Tables 4.2.6.8 and 6.1.1.4'
N N 0.0061 0.0033 'International Tables Vol C Tables 4.2.6.8 and 6.1.1.4'
O O 0.0106 0.0060 'International Tables Vol C Tables 4.2.6.8 and 6.1.1.4'

loop_
_geom_angle_atom_site_label_1
_geom_angle_atom_site_label_2
_geom_angle_atom_site_label_3
_geom_angle
C1 N1 N2 105.7(5)
C3 N2 N1 112.2(4)
C3 N2 C8 129.2(4)
N1 N2 C8 118.3(4)
O1 N3 O2 123.6(5)
O1 N3 C5 118.0(5)
O2 N3 C5 118.4(5)
O3 N4 O4 122.8(5)
O3 N4 C7 118.2(5)
O4 N4 C7 119.0(5)
C8 N5 H5A 121(5)
C8 N5 H5B 118(5)
H5A N5 H5B 121(7)
C8 N6 N7 109.9(4)
C9 N7 N6 111.5(4)
O6 N8 O5 125.4(5)
O6 N8 C11 117.7(5)
O5 N8 C11 116.9(4)
O7 N9 O8 123.3(6)
O7 N9 C13 118.0(6)
O8 N9 C13 118.2(6)
O10 N10 O9 123.0(5)
O10 N10 C15 119.9(5)
O9 N10 C15 117.0(5)
N1 C1 C2 111.9(5)
N1 C1 H1 124.0
C2 C1 H1 124.0
C7 C2 C3 117.2(5)
C7 C2 C1 137.9(5)
C3 C2 C1 104.9(5)
N2 C3 C4 131.3(5)
N2 C3 C2 105.2(4)
C4 C3 C2 123.5(5)
C5 C4 C3 115.2(5)
C5 C4 H4 122.4
C3 C4 H4 122.4
C4 C5 C6 124.8(5)
C4 C5 N3 117.8(5)
C6 C5 N3 117.4(5)
C7 C6 C5 117.5(5)
C7 C6 H6 121.2
C5 C6 H6 121.2
C6 C7 C2 121.6(5)
C6 C7 N4 118.4(5)
C2 C7 N4 120.0(5)
N6 C8 N5 129.2(5)
N6 C8 N2 114.6(5)
N5 C8 N2 116.2(5)
N7 C9 C10 118.8(5)
N7 C9 H9 120.6
C10 C9 H9 120.6
C11 C10 C15 113.6(5)
C11 C10 C9 123.2(5)
C15 C10 C9 123.2(5)
C12 C11 C10 125.1(5)
C12 C11 N8 115.3(5)
C10 C11 N8 119.4(4)
C11 C12 C13 117.1(5)
C11 C12 H12 121.5
C13 C12 H12 121.5
C14 C13 C12 122.5(5)
C14 C13 N9 118.4(5)
C12 C13 N9 119.1(5)
C13 C14 C15 117.4(5)
C13 C14 H14 121.3
C15 C14 H14 121.3
C14 C15 C10 124.2(5)
C14 C15 N10 116.3(5)
C10 C15 N10 119.5(5)

loop_
_geom_bond_atom_site_label_1
_geom_bond_atom_site_label_2
_geom_bond_distance
O1 N3 1.218(6)
O2 N3 1.226(6)
O3 N4 1.218(7)
O4 N4 1.227(6)
O5 N8 1.223(6)
O6 N8 1.213(6)
O7 N9 1.185(8)
O8 N9 1.202(7)
O9 N10 1.228(7)
O10 N10 1.223(7)
N1 C1 1.311(7)
N1 N2 1.386(6)
N2 C3 1.384(7)
N2 C8 1.419(7)
N3 C5 1.478(7)
N4 C7 1.461(7)
N5 C8 1.337(7)
N5 H5A 0.84(8)
N5 H5B 0.91(8)
N6 C8 1.302(7)
N6 N7 1.404(6)
N7 C9 1.281(7)
N8 C11 1.485(7)
N9 C13 1.476(8)
N10 C15 1.467(7)
C1 C2 1.439(8)
C1 H1 0.9500
C2 C7 1.401(7)
C2 C3 1.415(7)
C3 C4 1.388(7)
C4 C5 1.374(7)
C4 H4 0.9500
C5 C6 1.402(8)
C6 C7 1.374(7)
C6 H6 0.9500
C9 C10 1.466(7)
C9 H9 0.9500
C10 C11 1.403(7)
C10 C15 1.411(7)
C11 C12 1.371(7)
C12 C13 1.387(8)
C12 H12 0.9500
C13 C14 1.378(8)
C14 C15 1.383(7)
C14 H14 0.9500

loop_
_geom_torsion_atom_site_label_1
_geom_torsion_atom_site_label_2
_geom_torsion_atom_site_label_3
_geom_torsion_atom_site_label_4
_geom_torsion
C1 N1 N2 C3 -1.5(6)
C1 N1 N2 C8 172.3(5)
C8 N6 N7 C9 173.2(5)
N2 N1 C1 C2 0.5(6)
N1 C1 C2 C7 -178.1(6)
N1 C1 C2 C3 0.6(6)
N1 N2 C3 C4 -175.7(6)
C8 N2 C3 C4 11.3(9)
N1 N2 C3 C2 1.9(6)
C8 N2 C3 C2 -171.1(5)
C7 C2 C3 N2 177.6(4)
C1 C2 C3 N2 -1.5(5)
C7 C2 C3 C4 -4.5(8)
C1 C2 C3 C4 176.4(5)
N2 C3 C4 C5 179.0(5)
C2 C3 C4 C5 1.8(8)
C3 C4 C5 C6 2.6(8)
C3 C4 C5 N3 -179.2(5)
O1 N3 C5 C4 11.2(8)
O2 N3 C5 C4 -168.8(5)
O1 N3 C5 C6 -170.6(5)
O2 N3 C5 C6 9.5(8)
C4 C5 C6 C7 -3.9(9)
N3 C5 C6 C7 177.9(5)
C5 C6 C7 C2 0.8(8)
C5 C6 C7 N4 178.9(5)
C3 C2 C7 C6 3.1(7)
C1 C2 C7 C6 -178.2(6)
C3 C2 C7 N4 -175.0(5)
C1 C2 C7 N4 3.7(9)
O3 N4 C7 C6 171.3(5)
O4 N4 C7 C6 -9.5(8)
O3 N4 C7 C2 -10.6(7)
O4 N4 C7 C2 168.7(5)
N7 N6 C8 N5 -5.1(8)
N7 N6 C8 N2 177.1(4)
C3 N2 C8 N6 -2.5(8)
N1 N2 C8 N6 -175.2(5)
C3 N2 C8 N5 179.4(5)
N1 N2 C8 N5 6.8(7)
N6 N7 C9 C10 179.0(5)
N7 C9 C10 C11 25.8(8)
N7 C9 C10 C15 -154.7(6)
C15 C10 C11 C12 2.4(8)
C9 C10 C11 C12 -178.1(5)
C15 C10 C11 N8 -172.9(5)
C9 C10 C11 N8 6.7(8)
O6 N8 C11 C12 69.5(7)
O5 N8 C11 C12 -109.5(5)
O6 N8 C11 C10 -114.8(5)
O5 N8 C11 C10 66.2(7)
C10 C11 C12 C13 -3.4(9)
N8 C11 C12 C13 172.0(5)
C11 C12 C13 C14 1.5(9)
C11 C12 C13 N9 -177.6(5)
O7 N9 C13 C14 176.7(9)
O8 N9 C13 C14 -11.6(10)
O7 N9 C13 C12 -4.1(12)
O8 N9 C13 C12 167.6(7)
C12 C13 C14 C15 1.1(9)
N9 C13 C14 C15 -179.8(5)
C13 C14 C15 C10 -2.1(8)
C13 C14 C15 N10 177.1(5)
C11 C10 C15 C14 0.5(8)
C9 C10 C15 C14 -179.0(5)
C11 C10 C15 N10 -178.7(4)
C9 C10 C15 N10 1.7(8)
O10 N10 C15 C14 -142.1(5)
O9 N10 C15 C14 37.0(7)
O10 N10 C15 C10 37.2(7)
O9 N10 C15 C10 -143.7(6)
